data_4504219
loop_
_publ_author_name
'Wang, Zhenqiang'
'Kravtsov, Victor Ch.'
'Walsh, Rosa B.'
'Zaworotko, Michael J.'

_publ_section_title
;
 Guest-Dependent Cavities in Two-Dimensional Metal&#x2212;Organic
 Frameworks Sustained by Tetrafluoro-1,3-benzenedicarboxylate
;
_journal_issue 6
_journal_name_full 'Crystal Growth &amp; Design'
_journal_page_first 1154
_journal_paper_doi 10.1021/cg070055d
_journal_volume 7
_journal_year 2007
_chemical_formula_sum 'C37 H16 Cl0.5 Cu2 F8 N2 O8'
_chemical_formula_weight 913.32
_chemical_name_systematic
; 
 ? 
;
_space_group_IT_number 2
_symmetry_cell_setting triclinic
_symmetry_space_group_name_Hall '-P 1'
_symmetry_space_group_name_H-M 'P -1'
_atom_sites_solution_hydrogens geom
_atom_sites_solution_primary direct
_atom_sites_solution_secondary difmap
_audit_creation_method SHELXL-97
_cell_angle_alpha 89.200(2)
_cell_angle_beta 69.464(2)
_cell_angle_gamma 78.878(2)
_cell_formula_units_Z 2
_cell_length_a 11.3895(11)
_cell_length_b 12.7032(12)
_cell_length_c 13.2957(13)
_cell_measurement_reflns_used 6190
_cell_measurement_temperature 100(2)
_cell_measurement_theta_max 28.13
_cell_measurement_theta_min 2.28
_cell_volume 1764.6(3)
_computing_cell_refinement 'Bruker SMART'
_computing_data_collection 'Bruker SMART'
_computing_data_reduction 'Bruker SAINT'
_computing_molecular_graphics 'Bruker SHELXTL'
_computing_publication_material 'Bruker SHELXTL'
_computing_structure_refinement 'SHELXL-97 (Sheldrick, 1997)'
_computing_structure_solution 'SHELXS-97 (Sheldrick, 1990)'
_diffrn_ambient_temperature 100(2)
_diffrn_measured_fraction_theta_full 0.907
_diffrn_measured_fraction_theta_max 0.907
_diffrn_measurement_device_type 'CCD area detector'
_diffrn_measurement_method 'phi and omega scans'
_diffrn_radiation_monochromator graphite
_diffrn_radiation_source 'fine-focus sealed tube'
_diffrn_radiation_type MoK\a
_diffrn_radiation_wavelength 0.71073
_diffrn_reflns_av_R_equivalents 0.0416
_diffrn_reflns_av_sigmaI/netI 0.0712
_diffrn_reflns_limit_h_max 14
_diffrn_reflns_limit_h_min -14
_diffrn_reflns_limit_k_max 16
_diffrn_reflns_limit_k_min -16
_diffrn_reflns_limit_l_max 17
_diffrn_reflns_limit_l_min -17
_diffrn_reflns_number 15312
_diffrn_reflns_theta_full 28.27
_diffrn_reflns_theta_max 28.27
_diffrn_reflns_theta_min 1.64
_exptl_absorpt_coefficient_mu 1.343
_exptl_absorpt_correction_T_max 1.00
_exptl_absorpt_correction_T_min 0.824
_exptl_absorpt_correction_type SADABS
_exptl_crystal_colour teal
_exptl_crystal_density_diffrn 1.719
_exptl_crystal_density_meas 0
_exptl_crystal_density_method 'not measured'
_exptl_crystal_description plate
_exptl_crystal_F_000 909
_exptl_crystal_size_max 0.50
_exptl_crystal_size_mid 0.40
_exptl_crystal_size_min 0.20
_refine_diff_density_max 0.997
_refine_diff_density_min -0.494
_refine_diff_density_rms 0.109
_refine_ls_extinction_method none
_refine_ls_goodness_of_fit_ref 1.036
_refine_ls_hydrogen_treatment mixed
_refine_ls_matrix_type full
_refine_ls_number_parameters 523
_refine_ls_number_reflns 7939
_refine_ls_number_restraints 0
_refine_ls_restrained_S_all 1.036
_refine_ls_R_factor_all 0.0740
_refine_ls_R_factor_gt 0.0539
_refine_ls_shift/su_max 0.000
_refine_ls_shift/su_mean 0.000
_refine_ls_structure_factor_coef Fsqd
_refine_ls_weighting_details 'calc w=1/[\s^2^(Fo^2^)+(0.0569P)^2^+2.2355P] where P=(Fo^2^+2Fc^2^)/3'
_refine_ls_weighting_scheme calc
_refine_ls_wR_factor_gt 0.1258
_refine_ls_wR_factor_ref 0.1370
_reflns_number_gt 6100
_reflns_number_total 7939
_reflns_threshold_expression >2sigma(I)
_cod_data_source_file cg070055dsi20070312_092204.cif
_cod_data_source_block compound3
_cod_depositor_comments
;
The following automatic conversions were performed:

'_symmetry_cell_setting' value 'Triclinic' changed to 'triclinic'
according to /home/saulius/struct/CIF-dictionaries/cif_core.dic
dictionary named 'cif_core.dic' version 2.4.1 from 2010-06-29.

Automatic conversion script
Id: cif_fix_values 1715 2011-07-08 13:25:40Z adriana 
;
_cod_original_sg_symbol_H-M P-1
_cod_original_formula_sum 'C37 H16 Cl0.50 Cu2 F8 N2 O8'
_cod_database_code 4504219

loop_
_symmetry_equiv_pos_as_xyz
'x, y, z'
'-x, -y, -z'

loop_
_atom_site_label
_atom_site_type_symbol
_atom_site_fract_x
_atom_site_fract_y
_atom_site_fract_z
_atom_site_U_iso_or_equiv
_atom_site_adp_type
_atom_site_occupancy
_atom_site_symmetry_multiplicity
_atom_site_calc_flag
_atom_site_refinement_flags
Cu1 Cu 0.12630(4) 0.45647(4) 0.48179(3) 0.01663(12) Uani 1 1 d .
Cu2 Cu 0.12692(4) 0.00616(3) -0.02940(3) 0.01460(12) Uani 1 1 d .
F1 F 0.0196(2) 0.23874(17) 0.26123(17) 0.0243(5) Uani 1 1 d .
F2 F -0.1424(3) 0.1700(2) 0.62830(18) 0.0351(6) Uani 1 1 d .
F3 F -0.1941(3) -0.0173(2) 0.57614(19) 0.0428(7) Uani 1 1 d .
F4 F -0.1391(3) -0.07786(19) 0.36820(19) 0.0345(6) Uani 1 1 d .
F5 F -0.0088(2) 0.26755(18) -0.23706(18) 0.0315(6) Uani 1 1 d .
F6 F -0.1807(3) 0.63197(17) -0.11896(18) 0.0322(6) Uani 1 1 d .
F7 F -0.2357(3) 0.5794(2) 0.0883(2) 0.0496(8) Uani 1 1 d .
F8 F -0.1795(3) 0.3691(2) 0.13273(19) 0.0433(7) Uani 1 1 d .
O1 O 0.1311(3) 0.6097(2) 0.5022(2) 0.0280(7) Uani 1 1 d .
O2 O 0.1532(3) 0.4795(2) 0.3277(2) 0.0259(6) Uani 1 1 d .
O3 O 0.0547(3) 0.4497(2) 0.6396(2) 0.0279(6) Uani 1 1 d .
O4 O 0.0765(3) 0.3192(2) 0.4636(2) 0.0247(6) Uani 1 1 d .
O5 O 0.0796(2) 0.0411(2) 0.1268(2) 0.0233(6) Uani 1 1 d .
O6 O 0.1537(3) -0.1487(2) -0.0001(2) 0.0253(6) Uani 1 1 d .
O7 O 0.1286(2) -0.0328(2) -0.1728(2) 0.0233(6) Uani 1 1 d .
O8 O 0.0537(3) 0.1583(2) -0.0450(2) 0.0264(6) Uani 1 1 d .
N1 N 0.3278(4) 0.4050(3) 0.4573(3) 0.0373(10) Uani 1 1 d .
N2 N 0.3173(3) 0.0402(2) -0.0777(2) 0.0188(7) Uani 1 1 d .
C1 C 0.4056(4) 0.4690(4) 0.3896(4) 0.0405(12) Uani 1 1 d .
H1 H 0.3634 0.5274 0.3615 0.049 Uiso 1 1 calc R
C2 C 0.5368(5) 0.4570(6) 0.3589(5) 0.0582(16) Uani 1 1 d .
H2 H 0.5832 0.5029 0.3106 0.070 Uiso 1 1 calc R
C3 C 0.3862(5) 0.3288(5) 0.5016(5) 0.0519(14) Uani 1 1 d .
C4 C 0.0611(4) 0.5229(3) 0.3008(3) 0.0209(8) Uani 1 1 d .
C5 C -0.0344(4) 0.3152(3) 0.4712(3) 0.0190(8) Uani 1 1 d .
C6 C -0.0581(4) 0.2070(3) 0.4444(3) 0.0194(8) Uani 1 1 d .
C7 C -0.1130(4) 0.1409(3) 0.5226(3) 0.0245(9) Uani 1 1 d .
C8 C -0.1403(4) 0.0460(3) 0.4978(3) 0.0276(9) Uani 1 1 d .
C9 C -0.1118(4) 0.0158(3) 0.3906(3) 0.0225(8) Uani 1 1 d .
C10 C -0.0571(4) 0.0785(3) 0.3084(3) 0.0174(7) Uani 1 1 d .
C11 C -0.0312(4) 0.1732(3) 0.3386(3) 0.0186(8) Uani 1 1 d .
C12 C -0.0325(4) 0.0478(3) 0.1914(3) 0.0169(7) Uani 1 1 d .
C13 C 0.3236(4) 0.1351(3) -0.0423(3) 0.0237(8) Uani 1 1 d .
H13 H 0.2456 0.1830 -0.0040 0.028 Uiso 1 1 calc R
C14 C 0.4386(4) 0.1690(4) -0.0578(4) 0.0303(10) Uani 1 1 d .
H14 H 0.4377 0.2388 -0.0326 0.036 Uiso 1 1 calc R
C15 C 0.5520(4) 0.0997(4) -0.1099(3) 0.0274(9) Uani 1 1 d .
H15 H 0.6309 0.1202 -0.1188 0.033 Uiso 1 1 calc R
C16 C 0.5513(4) -0.0019(3) -0.1502(3) 0.0237(8) Uani 1 1 d .
C17 C 0.4304(4) -0.0294(3) -0.1346(3) 0.0201(8) Uani 1 1 d .
C18 C 0.4269(4) -0.1295(3) -0.1778(3) 0.0256(9) Uani 1 1 d .
H18 H 0.3470 -0.1477 -0.1693 0.031 Uiso 1 1 calc R
C19 C 0.5391(4) -0.2007(4) -0.2322(3) 0.0317(10) Uani 1 1 d .
H19 H 0.5358 -0.2675 -0.2614 0.038 Uiso 1 1 calc R
C20 C 0.6591(4) -0.1756(4) -0.2452(3) 0.0340(10) Uani 1 1 d .
H20 H 0.7357 -0.2256 -0.2823 0.041 Uiso 1 1 calc R
C21 C 0.6648(4) -0.0801(4) -0.2047(3) 0.0317(10) Uani 1 1 d .
H21 H 0.7459 -0.0648 -0.2126 0.038 Uiso 1 1 calc R
C22 C -0.0614(4) 0.1963(3) -0.0300(3) 0.0194(8) Uani 1 1 d .
C23 C -0.0915(4) 0.3144(3) -0.0527(3) 0.0193(8) Uani 1 1 d .
C24 C -0.0629(4) 0.3458(3) -0.1569(3) 0.0212(8) Uani 1 1 d .
C25 C -0.0905(4) 0.4505(3) -0.1840(3) 0.0195(8) Uani 1 1 d .
C26 C -0.1507(4) 0.5282(3) -0.0993(3) 0.0230(8) Uani 1 1 d .
C27 C -0.1785(4) 0.5013(3) 0.0071(3) 0.0298(10) Uani 1 1 d .
C28 C -0.1496(4) 0.3940(3) 0.0291(3) 0.0273(9) Uani 1 1 d .
C29 C 0.5235(6) 0.3084(6) 0.4766(6) 0.0674(19) Uani 1 1 d .
C30 C 0.3121(6) 0.2657(5) 0.5735(6) 0.0607(17) Uani 1 1 d .
H30 H 0.2230 0.2758 0.5866 0.073 Uiso 1 1 calc R
C31 C 0.5967(7) 0.3727(5) 0.4038(5) 0.0667(18) Uani 1 1 d .
H31 H 0.6870 0.3590 0.3851 0.080 Uiso 1 1 calc R
C32 C 0.5762(8) 0.2292(8) 0.5294(10) 0.135(5) Uani 1 1 d .
H32 H 0.6659 0.2156 0.5143 0.162 Uiso 1 1 calc R
C33 C 0.5020(9) 0.1693(9) 0.6037(11) 0.160(6) Uani 1 1 d .
H33 H 0.5402 0.1158 0.6396 0.192 Uiso 1 1 calc R
C34 C 0.3685(8) 0.1882(7) 0.6256(8) 0.107(3) Uani 1 1 d .
H34 H 0.3172 0.1473 0.6767 0.129 Uiso 1 1 calc R
Cl1 Cl 0.6577(2) 0.34153(19) 0.8073(2) 0.0424(6) Uani 0.50 1 d P
C1B C 0.5746(5) 0.4292(4) 0.9122(4) 0.0431(12) Uani 1 1 d .
C2B C 0.5487(5) 0.3948(4) 1.0157(4) 0.0458(13) Uani 1 1 d .
H2B H 0.5829 0.3231 1.0267 0.055 Uiso 1 1 calc R
C3B C 0.5273(6) 0.5349(5) 0.8966(4) 0.0520(14) Uani 1 1 d .
H3B H 0.5470 0.5591 0.8258 0.062 Uiso 1 1 calc R

loop_
_atom_site_aniso_label
_atom_site_aniso_U_11
_atom_site_aniso_U_22
_atom_site_aniso_U_33
_atom_site_aniso_U_23
_atom_site_aniso_U_13
_atom_site_aniso_U_12
Cu1 0.0184(2) 0.0148(2) 0.0157(2) -0.00401(17) -0.00698(19) 0.00081(17)
Cu2 0.0157(2) 0.0137(2) 0.0141(2) -0.00212(17) -0.00565(18) -0.00166(16)
F1 0.0337(13) 0.0214(11) 0.0174(11) 0.0016(9) -0.0052(10) -0.0119(10)
F2 0.0571(17) 0.0339(14) 0.0147(11) -0.0028(10) -0.0109(12) -0.0136(12)
F3 0.078(2) 0.0332(15) 0.0189(12) 0.0064(11) -0.0112(13) -0.0257(14)
F4 0.0587(17) 0.0240(13) 0.0239(12) -0.0001(10) -0.0115(12) -0.0215(12)
F5 0.0538(16) 0.0153(11) 0.0190(12) -0.0058(9) -0.0107(12) 0.0040(11)
F6 0.0523(16) 0.0136(11) 0.0234(12) -0.0008(9) -0.0084(12) 0.0005(11)
F7 0.089(2) 0.0195(13) 0.0240(14) -0.0030(11) -0.0090(15) 0.0073(14)
F8 0.076(2) 0.0259(14) 0.0165(12) -0.0017(10) -0.0081(13) 0.0021(13)
O1 0.0230(14) 0.0185(14) 0.0406(18) -0.0088(12) -0.0108(13) -0.0001(11)
O2 0.0282(15) 0.0280(16) 0.0176(14) 0.0004(12) -0.0074(12) 0.0019(12)
O3 0.0300(16) 0.0342(17) 0.0170(14) 0.0001(12) -0.0079(12) -0.0009(13)
O4 0.0240(14) 0.0174(14) 0.0331(16) -0.0069(12) -0.0119(13) -0.0013(11)
O5 0.0207(14) 0.0337(16) 0.0145(13) -0.0061(11) -0.0040(11) -0.0065(12)
O6 0.0212(14) 0.0161(13) 0.0318(16) 0.0026(12) -0.0039(12) 0.0014(11)
O7 0.0193(13) 0.0348(16) 0.0151(13) -0.0048(12) -0.0049(11) -0.0056(12)
O8 0.0253(15) 0.0166(14) 0.0410(17) 0.0040(12) -0.0171(13) -0.0029(11)
N1 0.031(2) 0.049(3) 0.031(2) -0.0140(18) -0.0174(18) 0.0104(18)
N2 0.0191(16) 0.0174(15) 0.0203(16) -0.0014(13) -0.0082(13) -0.0022(12)
C1 0.032(3) 0.058(3) 0.025(2) -0.017(2) -0.002(2) -0.007(2)
C2 0.043(3) 0.085(5) 0.043(3) -0.019(3) -0.012(3) -0.007(3)
C3 0.043(3) 0.051(3) 0.058(4) -0.003(3) -0.021(3) 0.005(3)
C4 0.034(2) 0.0123(17) 0.0171(18) -0.0024(14) -0.0113(17) -0.0019(16)
C5 0.026(2) 0.0156(18) 0.0154(17) -0.0017(14) -0.0073(16) -0.0032(15)
C6 0.0221(19) 0.0169(18) 0.0207(19) -0.0037(15) -0.0097(16) -0.0028(15)
C7 0.038(2) 0.020(2) 0.0137(18) -0.0030(15) -0.0077(17) -0.0045(17)
C8 0.040(2) 0.025(2) 0.0152(19) 0.0022(16) -0.0050(18) -0.0114(19)
C9 0.029(2) 0.0175(19) 0.022(2) -0.0020(15) -0.0083(17) -0.0076(16)
C10 0.0213(18) 0.0143(17) 0.0140(17) -0.0020(14) -0.0043(15) -0.0015(14)
C11 0.0223(19) 0.0176(18) 0.0159(18) 0.0001(14) -0.0067(15) -0.0043(15)
C12 0.0219(19) 0.0123(17) 0.0162(18) 0.0008(14) -0.0065(15) -0.0031(14)
C13 0.025(2) 0.021(2) 0.027(2) -0.0047(16) -0.0121(17) -0.0011(16)
C14 0.034(2) 0.027(2) 0.036(2) 0.0024(19) -0.016(2) -0.0142(19)
C15 0.022(2) 0.039(2) 0.026(2) 0.0065(19) -0.0100(18) -0.0159(18)
C16 0.0188(19) 0.033(2) 0.019(2) 0.0055(17) -0.0061(16) -0.0071(17)
C17 0.0167(18) 0.025(2) 0.0172(18) 0.0027(15) -0.0056(15) -0.0021(15)
C18 0.023(2) 0.024(2) 0.025(2) -0.0045(17) -0.0036(17) -0.0021(16)
C19 0.030(2) 0.027(2) 0.028(2) -0.0095(18) -0.0028(19) 0.0034(18)
C20 0.025(2) 0.042(3) 0.024(2) -0.002(2) -0.0020(18) 0.0058(19)
C21 0.0132(19) 0.054(3) 0.023(2) 0.005(2) -0.0024(17) -0.0037(19)
C22 0.025(2) 0.0192(19) 0.0134(17) -0.0052(14) -0.0087(16) 0.0007(15)
C23 0.0239(19) 0.0165(18) 0.0189(18) -0.0009(15) -0.0113(16) -0.0001(15)
C24 0.027(2) 0.0165(18) 0.0181(18) -0.0083(15) -0.0070(16) 0.0005(15)
C25 0.0228(19) 0.0185(19) 0.0161(18) -0.0004(15) -0.0068(16) -0.0023(15)
C26 0.034(2) 0.0129(18) 0.023(2) -0.0016(15) -0.0128(18) -0.0016(16)
C27 0.045(3) 0.018(2) 0.020(2) -0.0065(16) -0.0084(19) 0.0018(18)
C28 0.039(2) 0.020(2) 0.020(2) -0.0005(16) -0.0075(18) -0.0030(18)
C29 0.039(3) 0.071(4) 0.104(6) 0.014(4) -0.041(4) -0.009(3)
C30 0.047(3) 0.049(4) 0.088(5) 0.011(3) -0.027(3) -0.010(3)
C31 0.062(4) 0.066(4) 0.065(4) -0.014(3) -0.027(4) 0.015(3)
C32 0.068(5) 0.102(7) 0.241(13) 0.086(8) -0.066(7) -0.017(5)
C33 0.097(7) 0.145(10) 0.282(16) 0.128(10) -0.118(9) -0.037(7)
C34 0.076(5) 0.094(6) 0.188(10) 0.070(6) -0.090(6) -0.025(4)
Cl1 0.0482(14) 0.0357(13) 0.0422(14) 0.0075(11) -0.0099(11) -0.0178(11)
C1B 0.055(3) 0.046(3) 0.039(3) 0.005(2) -0.020(3) -0.031(3)
C2B 0.063(4) 0.042(3) 0.047(3) 0.002(2) -0.030(3) -0.024(3)
C3B 0.080(4) 0.054(3) 0.031(3) 0.007(2) -0.023(3) -0.029(3)

loop_
_atom_type_symbol
_atom_type_description
_atom_type_scat_dispersion_real
_atom_type_scat_dispersion_imag
_atom_type_scat_source
C C 0.0033 0.0016 'International Tables Vol C Tables 4.2.6.8 and 6.1.1.4'
H H 0.0000 0.0000 'International Tables Vol C Tables 4.2.6.8 and 6.1.1.4'
N N 0.0061 0.0033 'International Tables Vol C Tables 4.2.6.8 and 6.1.1.4'
O O 0.0106 0.0060 'International Tables Vol C Tables 4.2.6.8 and 6.1.1.4'
F F 0.0171 0.0103 'International Tables Vol C Tables 4.2.6.8 and 6.1.1.4'
Cl Cl 0.1484 0.1585 'International Tables Vol C Tables 4.2.6.8 and 6.1.1.4'
Cu Cu 0.3201 1.2651 'International Tables Vol C Tables 4.2.6.8 and 6.1.1.4'

loop_
_geom_angle_atom_site_label_1
_geom_angle_atom_site_label_2
_geom_angle_atom_site_label_3
_geom_angle
_geom_angle_site_symmetry_1
_geom_angle_site_symmetry_3
O3 Cu1 O4 90.18(12) . .
O3 Cu1 O1 88.96(13) . .
O4 Cu1 O1 165.36(11) . .
O3 Cu1 O2 165.64(12) . .
O4 Cu1 O2 88.42(12) . .
O1 Cu1 O2 88.80(12) . .
O3 Cu1 N1 99.00(13) . .
O4 Cu1 N1 102.18(14) . .
O1 Cu1 N1 92.39(14) . .
O2 Cu1 N1 95.27(13) . .
O3 Cu1 Cu1 80.27(8) . 2_566
O4 Cu1 Cu1 84.02(8) . 2_566
O1 Cu1 Cu1 81.42(8) . 2_566
O2 Cu1 Cu1 85.37(8) . 2_566
N1 Cu1 Cu1 173.77(11) . 2_566
O7 Cu2 O6 89.28(12) . .
O7 Cu2 O5 165.49(11) . .
O6 Cu2 O5 88.61(12) . .
O7 Cu2 O8 89.76(12) . .
O6 Cu2 O8 165.49(11) . .
O5 Cu2 O8 88.70(12) . .
O7 Cu2 N2 98.30(11) . .
O6 Cu2 N2 103.30(11) . .
O5 Cu2 N2 96.16(11) . .
O8 Cu2 N2 91.17(11) . .
O7 Cu2 Cu2 82.09(8) . 2
O6 Cu2 Cu2 84.93(8) . 2
O5 Cu2 Cu2 83.42(8) . 2
O8 Cu2 Cu2 80.60(8) . 2
N2 Cu2 Cu2 171.76(9) . 2
C5 O1 Cu1 124.3(3) 2_566 .
C4 O2 Cu1 120.0(3) . .
C4 O3 Cu1 126.7(3) 2_566 .
C5 O4 Cu1 121.9(2) . .
C12 O5 Cu2 121.7(2) . .
C22 O6 Cu2 120.7(2) 2 .
C12 O7 Cu2 124.2(2) 2 .
C22 O8 Cu2 125.8(3) . .
C3 N1 C1 115.7(4) . .
C3 N1 Cu1 130.4(4) . .
C1 N1 Cu1 113.8(3) . .
C13 N2 C17 118.2(3) . .
C13 N2 Cu2 115.2(3) . .
C17 N2 Cu2 126.4(2) . .
C2 C1 N1 127.4(5) . .
C1 C2 C31 115.5(6) . .
N1 C3 C30 118.0(5) . .
N1 C3 C29 122.1(6) . .
C30 C3 C29 119.9(5) . .
O2 C4 O3 127.5(4) . 2_566
O2 C4 C25 117.4(3) . 2_565
O3 C4 C25 115.1(3) 2_566 2_565
O4 C5 O1 128.0(3) . 2_566
O4 C5 C6 117.1(3) . .
O1 C5 C6 114.9(3) 2_566 .
C7 C6 C11 116.8(3) . .
C7 C6 C5 122.5(3) . .
C11 C6 C5 120.6(3) . .
F2 C7 C8 118.4(3) . .
F2 C7 C6 119.6(3) . .
C8 C7 C6 122.1(3) . .
F3 C8 C7 120.8(4) . .
F3 C8 C9 120.2(4) . .
C7 C8 C9 119.0(4) . .
F4 C9 C10 120.2(3) . .
F4 C9 C8 117.9(3) . .
C10 C9 C8 121.9(4) . .
C9 C10 C11 116.4(3) . .
C9 C10 C12 121.6(3) . .
C11 C10 C12 121.9(3) . .
F1 C11 C6 117.4(3) . .
F1 C11 C10 118.7(3) . .
C6 C11 C10 123.9(3) . .
O7 C12 O5 128.6(3) 2 .
O7 C12 C10 114.9(3) 2 .
O5 C12 C10 116.6(3) . .
N2 C13 C14 123.9(4) . .
C15 C14 C13 118.9(4) . .
C14 C15 C16 119.6(4) . .
C15 C16 C17 118.3(4) . .
C15 C16 C21 123.7(4) . .
C17 C16 C21 118.0(4) . .
N2 C17 C18 119.7(3) . .
N2 C17 C16 120.9(3) . .
C18 C17 C16 119.4(4) . .
C19 C18 C17 120.2(4) . .
C18 C19 C20 120.8(4) . .
C21 C20 C19 120.1(4) . .
C20 C21 C16 121.4(4) . .
O8 C22 O6 127.9(4) . 2
O8 C22 C23 115.4(3) . .
O6 C22 C23 116.7(3) 2 .
C24 C23 C28 117.3(3) . .
C24 C23 C22 120.7(3) . .
C28 C23 C22 122.0(3) . .
F5 C24 C25 118.4(3) . .
F5 C24 C23 117.3(3) . .
C25 C24 C23 124.2(3) . .
C24 C25 C26 116.8(3) . .
C24 C25 C4 120.7(3) . 2_565
C26 C25 C4 122.5(3) . 2_565
F6 C26 C27 118.3(3) . .
F6 C26 C25 120.4(3) . .
C27 C26 C25 121.3(4) . .
F7 C27 C26 120.0(4) . .
F7 C27 C28 120.9(4) . .
C26 C27 C28 119.1(4) . .
F8 C28 C23 120.3(4) . .
F8 C28 C27 118.3(3) . .
C23 C28 C27 121.3(4) . .
C32 C29 C31 122.6(6) . .
C32 C29 C3 118.2(7) . .
C31 C29 C3 119.1(6) . .
C34 C30 C3 119.9(6) . .
C2 C31 C29 120.1(6) . .
C29 C32 C33 121.8(8) . .
C32 C33 C34 119.4(8) . .
C30 C34 C33 120.7(8) . .
C2B C1B C3B 119.8(5) . .
C2B C1B Cl1 119.5(4) . .
C3B C1B Cl1 120.7(4) . .
C1B C2B C3B 120.0(5) . 2_667
C1B C3B C2B 120.2(5) . 2_667

loop_
_geom_bond_atom_site_label_1
_geom_bond_atom_site_label_2
_geom_bond_distance
_geom_bond_site_symmetry_2
Cu1 O3 1.974(3) .
Cu1 O4 1.977(3) .
Cu1 O1 1.983(3) .
Cu1 O2 1.988(3) .
Cu1 N1 2.169(4) .
Cu1 Cu1 2.7467(9) 2_566
Cu2 O7 1.970(3) .
Cu2 O6 1.987(3) .
Cu2 O5 1.987(3) .
Cu2 O8 1.991(3) .
Cu2 N2 2.163(3) .
Cu2 Cu2 2.7530(9) 2
F1 C11 1.353(4) .
F2 C7 1.364(4) .
F3 C8 1.352(5) .
F4 C9 1.348(4) .
F5 C24 1.355(4) .
F6 C26 1.342(4) .
F7 C27 1.365(4) .
F8 C28 1.348(5) .
O1 C5 1.256(4) 2_566
O2 C4 1.253(5) .
O3 C4 1.259(5) 2_566
O4 C5 1.242(5) .
O5 C12 1.252(4) .
O6 C22 1.254(5) 2
O7 C12 1.251(4) 2
O8 C22 1.252(4) .
N1 C3 1.318(7) .
N1 C1 1.397(7) .
N2 C13 1.324(5) .
N2 C17 1.381(5) .
C1 C2 1.382(7) .
C2 C31 1.397(9) .
C3 C30 1.394(8) .
C3 C29 1.451(8) .
C4 O3 1.259(5) 2_566
C4 C25 1.517(5) 2_565
C5 O1 1.256(4) 2_566
C5 C6 1.520(5) .
C6 C7 1.379(5) .
C6 C11 1.386(5) .
C7 C8 1.373(5) .
C8 C9 1.388(5) .
C9 C10 1.381(5) .
C10 C11 1.390(5) .
C10 C12 1.523(5) .
C12 O7 1.251(4) 2
C13 C14 1.403(6) .
C14 C15 1.368(6) .
C15 C16 1.407(6) .
C16 C17 1.429(5) .
C16 C21 1.433(6) .
C17 C18 1.417(5) .
C18 C19 1.377(5) .
C19 C20 1.415(6) .
C20 C21 1.356(7) .
C22 O6 1.254(5) 2
C22 C23 1.524(5) .
C23 C24 1.380(5) .
C23 C28 1.382(5) .
C24 C25 1.379(5) .
C25 C26 1.393(5) .
C25 C4 1.517(5) 2_565
C26 C27 1.390(5) .
C27 C28 1.390(6) .
C29 C32 1.381(10) .
C29 C31 1.404(9) .
C30 C34 1.382(9) .
C32 C33 1.382(13) .
C33 C34 1.416(11) .
Cl1 C1B 1.671(6) .
C1B C2B 1.386(7) .
C1B C3B 1.388(8) .
C2B C3B 1.389(7) 2_667
C3B C2B 1.389(7) 2_667

loop_
_geom_torsion_atom_site_label_1
_geom_torsion_atom_site_label_2
_geom_torsion_atom_site_label_3
_geom_torsion_atom_site_label_4
_geom_torsion
_geom_torsion_site_symmetry_1
_geom_torsion_site_symmetry_4
O3 Cu1 O1 C5 -75.4(3) . 2_566
O4 Cu1 O1 C5 11.4(7) . 2_566
O2 Cu1 O1 C5 90.5(3) . 2_566
N1 Cu1 O1 C5 -174.3(3) . 2_566
Cu1 Cu1 O1 C5 5.0(3) 2_566 2_566
O3 Cu1 O2 C4 1.6(7) . .
O4 Cu1 O2 C4 86.1(3) . .
O1 Cu1 O2 C4 -79.5(3) . .
N1 Cu1 O2 C4 -171.8(3) . .
Cu1 Cu1 O2 C4 2.0(3) 2_566 .
O4 Cu1 O3 C4 -81.5(3) . 2_566
O1 Cu1 O3 C4 83.9(3) . 2_566
O2 Cu1 O3 C4 2.8(7) . 2_566
N1 Cu1 O3 C4 176.1(3) . 2_566
Cu1 Cu1 O3 C4 2.4(3) 2_566 2_566
O3 Cu1 O4 C5 81.2(3) . .
O1 Cu1 O4 C5 -5.4(7) . .
O2 Cu1 O4 C5 -84.5(3) . .
N1 Cu1 O4 C5 -179.5(3) . .
Cu1 Cu1 O4 C5 1.0(3) 2_566 .
O7 Cu2 O5 C12 -4.8(7) . .
O6 Cu2 O5 C12 -86.5(3) . .
O8 Cu2 O5 C12 79.2(3) . .
N2 Cu2 O5 C12 170.3(3) . .
Cu2 Cu2 O5 C12 -1.5(3) 2 .
O7 Cu2 O6 C22 -81.4(3) . 2
O5 Cu2 O6 C22 84.2(3) . 2
O8 Cu2 O6 C22 4.8(7) . 2
N2 Cu2 O6 C22 -179.8(3) . 2
Cu2 Cu2 O6 C22 0.7(3) 2 2
O6 Cu2 O7 C12 85.5(3) . 2
O5 Cu2 O7 C12 3.9(7) . 2
O8 Cu2 O7 C12 -80.0(3) . 2
N2 Cu2 O7 C12 -171.2(3) . 2
Cu2 Cu2 O7 C12 0.5(3) 2 2
O7 Cu2 O8 C22 80.1(3) . .
O6 Cu2 O8 C22 -6.1(7) . .
O5 Cu2 O8 C22 -85.4(3) . .
N2 Cu2 O8 C22 178.4(3) . .
Cu2 Cu2 O8 C22 -1.9(3) 2 .
O3 Cu1 N1 C3 41.2(5) . .
O4 Cu1 N1 C3 -51.0(5) . .
O1 Cu1 N1 C3 130.5(5) . .
O2 Cu1 N1 C3 -140.5(5) . .
Cu1 Cu1 N1 C3 123.9(10) 2_566 .
O3 Cu1 N1 C1 -133.4(3) . .
O4 Cu1 N1 C1 134.4(3) . .
O1 Cu1 N1 C1 -44.1(3) . .
O2 Cu1 N1 C1 44.9(3) . .
Cu1 Cu1 N1 C1 -50.7(11) 2_566 .
O7 Cu2 N2 C13 127.4(3) . .
O6 Cu2 N2 C13 -141.4(3) . .
O5 Cu2 N2 C13 -51.4(3) . .
O8 Cu2 N2 C13 37.4(3) . .
Cu2 Cu2 N2 C13 35.3(8) 2 .
O7 Cu2 N2 C17 -57.3(3) . .
O6 Cu2 N2 C17 33.9(3) . .
O5 Cu2 N2 C17 124.0(3) . .
O8 Cu2 N2 C17 -147.2(3) . .
Cu2 Cu2 N2 C17 -149.4(5) 2 .
C3 N1 C1 C2 4.5(7) . .
Cu1 N1 C1 C2 179.9(4) . .
N1 C1 C2 C31 -2.0(8) . .
C1 N1 C3 C30 177.3(5) . .
Cu1 N1 C3 C30 2.8(8) . .
C1 N1 C3 C29 -3.7(8) . .
Cu1 N1 C3 C29 -178.2(4) . .
Cu1 O2 C4 O3 -4.7(5) . 2_566
Cu1 O2 C4 C25 173.3(2) . 2_565
Cu1 O4 C5 O1 -5.5(6) . 2_566
Cu1 O4 C5 C6 173.9(2) . .
O4 C5 C6 C7 100.9(5) . .
O1 C5 C6 C7 -79.5(5) 2_566 .
O4 C5 C6 C11 -82.6(5) . .
O1 C5 C6 C11 96.9(4) 2_566 .
C11 C6 C7 F2 -179.6(3) . .
C5 C6 C7 F2 -3.1(6) . .
C11 C6 C7 C8 -0.1(6) . .
C5 C6 C7 C8 176.5(4) . .
F2 C7 C8 F3 -0.5(6) . .
C6 C7 C8 F3 -180.0(4) . .
F2 C7 C8 C9 179.5(4) . .
C6 C7 C8 C9 0.0(7) . .
F3 C8 C9 F4 -0.2(6) . .
C7 C8 C9 F4 179.8(4) . .
F3 C8 C9 C10 179.8(4) . .
C7 C8 C9 C10 -0.2(7) . .
F4 C9 C10 C11 -179.5(3) . .
C8 C9 C10 C11 0.5(6) . .
F4 C9 C10 C12 3.3(6) . .
C8 C9 C10 C12 -176.7(4) . .
C7 C6 C11 F1 178.4(3) . .
C5 C6 C11 F1 1.7(5) . .
C7 C6 C11 C10 0.5(6) . .
C5 C6 C11 C10 -176.2(4) . .
C9 C10 C11 F1 -178.5(3) . .
C12 C10 C11 F1 -1.3(5) . .
C9 C10 C11 C6 -0.6(6) . .
C12 C10 C11 C6 176.6(3) . .
Cu2 O5 C12 O7 1.7(5) . 2
Cu2 O5 C12 C10 -178.2(2) . .
C9 C10 C12 O7 54.8(5) . 2
C11 C10 C12 O7 -122.2(4) . 2
C9 C10 C12 O5 -125.3(4) . .
C11 C10 C12 O5 57.6(5) . .
C17 N2 C13 C14 -0.8(6) . .
Cu2 N2 C13 C14 175.0(3) . .
N2 C13 C14 C15 -2.0(7) . .
C13 C14 C15 C16 2.4(6) . .
C14 C15 C16 C17 -0.3(6) . .
C14 C15 C16 C21 -179.3(4) . .
C13 N2 C17 C18 -177.2(4) . .
Cu2 N2 C17 C18 7.6(5) . .
C13 N2 C17 C16 3.0(5) . .
Cu2 N2 C17 C16 -172.2(3) . .
C15 C16 C17 N2 -2.5(6) . .
C21 C16 C17 N2 176.6(4) . .
C15 C16 C17 C18 177.7(4) . .
C21 C16 C17 C18 -3.3(6) . .
N2 C17 C18 C19 -178.3(4) . .
C16 C17 C18 C19 1.5(6) . .
C17 C18 C19 C20 0.4(7) . .
C18 C19 C20 C21 -0.6(7) . .
C19 C20 C21 C16 -1.3(7) . .
C15 C16 C21 C20 -177.8(4) . .
C17 C16 C21 C20 3.2(6) . .
Cu2 O8 C22 O6 2.2(6) . 2
Cu2 O8 C22 C23 -177.2(2) . .
O8 C22 C23 C24 76.8(5) . .
O6 C22 C23 C24 -102.7(4) 2 .
O8 C22 C23 C28 -104.2(4) . .
O6 C22 C23 C28 76.4(5) 2 .
C28 C23 C24 F5 -178.4(4) . .
C22 C23 C24 F5 0.7(5) . .
C28 C23 C24 C25 -1.2(6) . .
C22 C23 C24 C25 177.9(4) . .
F5 C24 C25 C26 177.5(3) . .
C23 C24 C25 C26 0.3(6) . .
F5 C24 C25 C4 0.0(6) . 2_565
C23 C24 C25 C4 -177.1(4) . 2_565
C24 C25 C26 F6 179.9(4) . .
C4 C25 C26 F6 -2.7(6) 2_565 .
C24 C25 C26 C27 1.5(6) . .
C4 C25 C26 C27 178.9(4) 2_565 .
F6 C26 C27 F7 0.5(6) . .
C25 C26 C27 F7 178.9(4) . .
F6 C26 C27 C28 179.2(4) . .
C25 C26 C27 C28 -2.3(7) . .
C24 C23 C28 F8 -179.6(4) . .
C22 C23 C28 F8 1.3(6) . .
C24 C23 C28 C27 0.3(6) . .
C22 C23 C28 C27 -178.8(4) . .
F7 C27 C28 F8 0.1(7) . .
C26 C27 C28 F8 -178.7(4) . .
F7 C27 C28 C23 -179.9(4) . .
C26 C27 C28 C23 1.4(7) . .
N1 C3 C29 C32 177.9(8) . .
C30 C3 C29 C32 -3.0(11) . .
N1 C3 C29 C31 0.9(10) . .
C30 C3 C29 C31 179.9(6) . .
N1 C3 C30 C34 -177.0(7) . .
C29 C3 C30 C34 4.0(11) . .
C1 C2 C31 C29 -1.2(9) . .
C32 C29 C31 C2 -175.2(9) . .
C3 C29 C31 C2 1.8(10) . .
C31 C29 C32 C33 177.6(11) . .
C3 C29 C32 C33 0.6(17) . .
C29 C32 C33 C34 1(2) . .
C3 C30 C34 C33 -2.5(14) . .
C32 C33 C34 C30 0.1(19) . .
C3B C1B C2B C3B 1.8(9) . 2_667
Cl1 C1B C2B C3B -175.8(4) . 2_667
C2B C1B C3B C2B -1.8(9) . 2_667
Cl1 C1B C3B C2B 175.8(4) . 2_667
